data_7216676
loop_
_publ_author_name
'Zhao, Tingting'
'Zhang, Lirong'
'Wang, Dongmei'
'Li, Guanghua'
'Huo, Qisheng'
'Liu, Yunling'

_publ_section_title
;
 Rational design and synthesis of a series of 3D lanthanide metal--organic
 frameworks with different structures driven by reaction conditions
;
_journal_issue 44
_journal_name_full CrystEngComm
_journal_page_first 10181
_journal_paper_doi 10.1039/C4CE00858H
_journal_volume 16
_journal_year 2014
_chemical_formula_moiety 'C8 H5 K N4 O10.50 S2 Sm'
_chemical_formula_sum 'C8 H5 K N4 O10.5 S2 Sm'
_chemical_formula_weight 578.73
_chemical_melting_point ?
_chemical_name_systematic
; 
 ? 
;
_space_group_IT_number 15
_symmetry_cell_setting monoclinic
_symmetry_space_group_name_Hall '-C 2yc'
_symmetry_space_group_name_H-M 'C 1 2/c 1'
_atom_sites_solution_hydrogens geom
_atom_sites_solution_primary direct
_atom_sites_solution_secondary difmap
_audit_creation_method SHELXL-97
_cell_angle_alpha 90.00
_cell_angle_beta 90.9380(10)
_cell_angle_gamma 90.00
_cell_formula_units_Z 8
_cell_length_a 18.0310(18)
_cell_length_b 8.3836(8)
_cell_length_c 20.254(2)
_cell_measurement_reflns_used 2725
_cell_measurement_temperature 296(2)
_cell_measurement_theta_max 25.15
_cell_measurement_theta_min 2.01
_cell_volume 3061.3(5)
_computing_cell_refinement 'Bruker SMART'
_computing_data_collection 'Bruker SMART'
_computing_data_reduction 'Bruker SAINT'
_computing_molecular_graphics SHELXP-97
_computing_publication_material SHELXTL
_computing_structure_refinement 'SHELXL-97 (Sheldrick, 1997)'
_computing_structure_solution 'SHELXS-97 (Sheldrick, 1990)'
_diffrn_ambient_temperature 296(2)
_diffrn_detector_area_resol_mean 9.00cm
_diffrn_measured_fraction_theta_full 0.995
_diffrn_measured_fraction_theta_max 0.995
_diffrn_measurement_device_type 'CCD area detector'
_diffrn_measurement_method 'phi and omega scans'
_diffrn_radiation_monochromator graphite
_diffrn_radiation_source 'fine-focus sealed tube'
_diffrn_radiation_type MoK\a
_diffrn_radiation_wavelength 0.71073
_diffrn_reflns_av_R_equivalents 0.0178
_diffrn_reflns_av_sigmaI/netI 0.0196
_diffrn_reflns_limit_h_max 21
_diffrn_reflns_limit_h_min -20
_diffrn_reflns_limit_k_max 10
_diffrn_reflns_limit_k_min -6
_diffrn_reflns_limit_l_max 24
_diffrn_reflns_limit_l_min -24
_diffrn_reflns_number 7532
_diffrn_reflns_theta_full 25.15
_diffrn_reflns_theta_max 25.15
_diffrn_reflns_theta_min 2.01
_diffrn_standards_decay_% none
_diffrn_standards_interval_count none
_diffrn_standards_interval_time none
_diffrn_standards_number none
_exptl_absorpt_coefficient_mu 4.450
_exptl_absorpt_correction_T_max 0.4314
_exptl_absorpt_correction_T_min 0.3357
_exptl_absorpt_correction_type empirical
_exptl_absorpt_process_details SADABS
_exptl_crystal_colour COLORLESS
_exptl_crystal_density_diffrn 2.511
_exptl_crystal_density_meas ?
_exptl_crystal_density_method 'not measured'
_exptl_crystal_description block
_exptl_crystal_F_000 2224
_exptl_crystal_size_max 0.24
_exptl_crystal_size_mid 0.21
_exptl_crystal_size_min 0.19
_refine_diff_density_max 1.291
_refine_diff_density_min -0.951
_refine_diff_density_rms 0.128
_refine_ls_extinction_method none
_refine_ls_goodness_of_fit_ref 1.258
_refine_ls_hydrogen_treatment none
_refine_ls_matrix_type full
_refine_ls_number_parameters 255
_refine_ls_number_reflns 2725
_refine_ls_number_restraints 11
_refine_ls_restrained_S_all 1.344
_refine_ls_R_factor_all 0.0299
_refine_ls_R_factor_gt 0.0280
_refine_ls_shift/su_max 0.001
_refine_ls_shift/su_mean 0.000
_refine_ls_structure_factor_coef Fsqd
_refine_ls_weighting_details 'calc w=1/[\s^2^(Fo^2^)+(0.0015P)^2^+42.9582P] where P=(Fo^2^+2Fc^2^)/3'
_refine_ls_weighting_scheme calc
_refine_ls_wR_factor_gt 0.0645
_refine_ls_wR_factor_ref 0.0652
_reflns_number_gt 2561
_reflns_number_total 2725
_reflns_threshold_expression >2sigma(I)
_cod_data_source_file c4ce00858h2.cif
_cod_data_source_block compound5
_cod_depositor_comments
;
The following automatic conversions were performed:

'_chemical_melting_point' value 'not measured' was changed to '?' -
the value is undefined or not given.

Automatic conversion script
Id: cif_fix_values 2281 2013-09-26 08:29:07Z andrius 

 Adding full bibliography for 7216672--7216683.cif.

The following automatic conversions were performed:

'_exptl_crystal_density_meas' value 'none' was changed to '?' - the
value is perceived as not measured.

Automatic conversion script
Id: cif_fix_values 3008 2015-01-20 13:52:24Z robertas 
;
_cod_original_sg_symbol_H-M c2/c
_cod_original_formula_sum 'C8 H5 K N4 O10.50 S2 Sm'
_cod_database_code 7216676

loop_
_symmetry_equiv_pos_as_xyz
'x, y, z'
'-x, y, -z+1/2'
'x+1/2, y+1/2, z'
'-x+1/2, y+1/2, -z+1/2'
'-x, -y, -z'
'x, -y, z-1/2'
'-x+1/2, -y+1/2, -z'
'x+1/2, -y+1/2, z-1/2'

loop_
_atom_site_label
_atom_site_type_symbol
_atom_site_fract_x
_atom_site_fract_y
_atom_site_fract_z
_atom_site_U_iso_or_equiv
_atom_site_adp_type
_atom_site_occupancy
_atom_site_symmetry_multiplicity
_atom_site_calc_flag
_atom_site_refinement_flags
Sm1 Sm 0.207743(15) 0.01247(3) 0.479983(13) 0.01468(10) Uani 1 1 d .
K1 K 0.00562(7) -0.00756(17) 0.59919(8) 0.0304(3) Uani 1 1 d D
S1 S 0.15280(10) -0.4431(2) 0.21253(8) 0.0376(4) Uani 1 1 d .
S2 S -0.02607(9) -0.4955(2) 0.62637(8) 0.0297(4) Uani 1 1 d .
O1 O 0.1317(2) -0.1068(5) 0.3822(2) 0.0248(9) Uani 1 1 d .
O2 O 0.2523(2) -0.1486(5) 0.3887(2) 0.0226(9) Uani 1 1 d .
O3 O 0.2831(2) -0.5292(5) 0.40248(19) 0.0257(9) Uani 1 1 d .
O4 O 0.3657(2) -0.4341(7) 0.3320(2) 0.0440(14) Uani 1 1 d .
O5 O 0.1123(2) -0.1664(5) 0.5215(2) 0.0240(9) Uani 1 1 d .
O6 O 0.1792(2) -0.3722(5) 0.4898(2) 0.0240(9) Uani 1 1 d .
O7 O 0.1870(2) -0.6919(5) 0.5221(2) 0.0200(9) Uani 1 1 d .
O8 O 0.0870(2) -0.8395(4) 0.5032(2) 0.0200(9) Uani 1 1 d .
O9 O 0.1930(3) 0.1992(5) 0.3873(2) 0.0340(11) Uani 1 1 d D
N1 N 0.1331(3) -0.2984(6) 0.2634(3) 0.0262(12) Uani 1 1 d .
N2 N 0.2270(3) -0.5124(7) 0.2503(3) 0.0345(14) Uani 1 1 d .
N3 N 0.0231(3) -0.3541(6) 0.5947(3) 0.0230(11) Uani 1 1 d .
N4 N 0.0149(3) -0.6474(6) 0.5930(3) 0.0242(11) Uani 1 1 d .
C1 C 0.1859(3) -0.2988(7) 0.3103(3) 0.0184(12) Uani 1 1 d .
C2 C 0.2391(3) -0.4227(7) 0.3026(3) 0.0207(12) Uani 1 1 d .
C3 C 0.1890(3) -0.1746(7) 0.3637(3) 0.0192(12) Uani 1 1 d .
C4 C 0.3027(3) -0.4633(7) 0.3492(3) 0.0206(12) Uani 1 1 d .
C5 C 0.0745(3) -0.4199(7) 0.5571(3) 0.0161(11) Uani 1 1 d .
C6 C 0.0693(3) -0.5903(6) 0.5564(3) 0.0161(11) Uani 1 1 d .
C7 C 0.1269(3) -0.3118(7) 0.5200(3) 0.0189(12) Uani 1 1 d .
C8 C 0.1175(3) -0.7131(6) 0.5238(3) 0.0163(12) Uani 1 1 d .
O1W O -0.0852(3) -0.1988(7) 0.7147(3) 0.0514(15) Uani 1 1 d D
O2W O 0.0000 0.0903(11) 0.7500 0.072(3) Uani 1 2 d SD
H9A H 0.215(5) 0.302(5) 0.391(4) 0.080 Uiso 1 1 d D
H9B H 0.162(4) 0.195(9) 0.350(3) 0.080 Uiso 1 1 d D
H1A H -0.105(4) -0.128(3) 0.743(2) 0.080 Uiso 1 1 d D
H1B H -0.054(2) -0.266(7) 0.736(3) 0.080 Uiso 1 1 d D
H2 H -0.040(4) 0.158(9) 0.741(5) 0.080 Uiso 1 1 d D

loop_
_atom_site_aniso_label
_atom_site_aniso_U_11
_atom_site_aniso_U_22
_atom_site_aniso_U_33
_atom_site_aniso_U_23
_atom_site_aniso_U_13
_atom_site_aniso_U_12
Sm1 0.01145(15) 0.01612(16) 0.01639(15) -0.00061(11) -0.00190(10) 0.00060(12)
K1 0.0194(6) 0.0229(7) 0.0489(9) -0.0044(6) -0.0013(6) 0.0030(6)
S1 0.0386(10) 0.0441(11) 0.0296(9) -0.0140(8) -0.0182(7) 0.0118(8)
S2 0.0258(8) 0.0236(8) 0.0402(9) 0.0006(7) 0.0161(7) 0.0009(7)
O1 0.015(2) 0.025(2) 0.034(2) -0.0055(19) -0.0013(17) 0.0004(18)
O2 0.016(2) 0.027(2) 0.026(2) -0.0043(18) -0.0039(17) 0.0026(17)
O3 0.030(2) 0.027(2) 0.021(2) 0.0021(18) -0.0042(17) -0.0020(19)
O4 0.018(2) 0.083(4) 0.031(3) 0.007(3) 0.0001(19) 0.002(2)
O5 0.022(2) 0.017(2) 0.034(2) 0.0008(18) 0.0032(18) -0.0018(17)
O6 0.012(2) 0.032(2) 0.028(2) 0.0087(19) 0.0012(17) 0.0038(18)
O7 0.0063(19) 0.022(2) 0.031(2) -0.0034(18) -0.0009(16) 0.0042(16)
O8 0.0101(19) 0.012(2) 0.038(2) -0.0032(17) -0.0029(17) -0.0009(15)
O9 0.050(3) 0.026(2) 0.026(2) 0.0047(19) -0.012(2) -0.011(2)
N1 0.021(3) 0.030(3) 0.028(3) 0.000(2) -0.009(2) 0.003(2)
N2 0.036(3) 0.039(3) 0.028(3) -0.011(3) -0.012(2) 0.019(3)
N3 0.018(3) 0.020(3) 0.031(3) 0.001(2) 0.003(2) 0.003(2)
N4 0.020(3) 0.019(3) 0.034(3) 0.001(2) 0.005(2) -0.001(2)
C1 0.014(3) 0.022(3) 0.020(3) 0.002(2) -0.002(2) -0.004(2)
C2 0.022(3) 0.023(3) 0.017(3) 0.001(2) -0.002(2) 0.001(2)
C3 0.019(3) 0.017(3) 0.022(3) 0.004(2) 0.000(2) 0.001(2)
C4 0.022(3) 0.021(3) 0.019(3) -0.003(2) -0.004(2) 0.004(2)
C5 0.012(3) 0.017(3) 0.020(3) -0.001(2) -0.003(2) 0.003(2)
C6 0.013(3) 0.013(3) 0.021(3) -0.002(2) -0.005(2) -0.001(2)
C7 0.021(3) 0.018(3) 0.018(3) 0.001(2) -0.004(2) -0.004(2)
C8 0.016(3) 0.013(3) 0.019(3) 0.004(2) -0.001(2) 0.001(2)
O1W 0.059(4) 0.054(4) 0.040(3) -0.011(3) -0.005(3) 0.005(3)
O2W 0.030(5) 0.041(5) 0.145(9) 0.000 0.005(5) 0.000

loop_
_atom_type_symbol
_atom_type_description
_atom_type_scat_dispersion_real
_atom_type_scat_dispersion_imag
_atom_type_scat_source
C C 0.0033 0.0016 'International Tables Vol C Tables 4.2.6.8 and 6.1.1.4'
H H 0.0000 0.0000 'International Tables Vol C Tables 4.2.6.8 and 6.1.1.4'
N N 0.0061 0.0033 'International Tables Vol C Tables 4.2.6.8 and 6.1.1.4'
O O 0.0106 0.0060 'International Tables Vol C Tables 4.2.6.8 and 6.1.1.4'
S S 0.1246 0.1234 'International Tables Vol C Tables 4.2.6.8 and 6.1.1.4'
K K 0.2009 0.2494 'International Tables Vol C Tables 4.2.6.8 and 6.1.1.4'
Sm Sm -0.1638 3.4418 'International Tables Vol C Tables 4.2.6.8 and 6.1.1.4'

loop_
_geom_angle_atom_site_label_1
_geom_angle_atom_site_label_2
_geom_angle_atom_site_label_3
_geom_angle
_geom_angle_site_symmetry_1
_geom_angle_site_symmetry_3
O3 Sm1 O6 74.48(14) 7_546 7_546
O3 Sm1 O7 86.51(14) 7_546 7_546
O6 Sm1 O7 69.49(14) 7_546 7_546
O3 Sm1 O2 140.42(14) 7_546 .
O6 Sm1 O2 68.65(14) 7_546 .
O7 Sm1 O2 93.58(13) 7_546 .
O3 Sm1 O5 74.39(14) 7_546 .
O6 Sm1 O5 102.10(14) 7_546 .
O7 Sm1 O5 160.71(14) 7_546 .
O2 Sm1 O5 99.44(14) . .
O3 Sm1 O9 136.85(15) 7_546 .
O6 Sm1 O9 125.62(16) 7_546 .
O7 Sm1 O9 70.48(15) 7_546 .
O2 Sm1 O9 78.81(15) . .
O5 Sm1 O9 125.92(15) . .
O3 Sm1 O8 80.43(14) 7_546 1_565
O6 Sm1 O8 154.79(13) 7_546 1_565
O7 Sm1 O8 111.80(12) 7_546 1_565
O2 Sm1 O8 134.52(13) . 1_565
O5 Sm1 O8 68.17(13) . 1_565
O9 Sm1 O8 75.46(16) . 1_565
O3 Sm1 O1 144.29(14) 7_546 .
O6 Sm1 O1 115.99(14) 7_546 .
O7 Sm1 O1 129.16(13) 7_546 .
O2 Sm1 O1 51.93(13) . .
O5 Sm1 O1 70.06(14) . .
O9 Sm1 O1 67.20(14) . .
O8 Sm1 O1 83.46(12) 1_565 .
O3 Sm1 O7 68.42(14) 7_546 1_565
O6 Sm1 O7 119.71(13) 7_546 1_565
O7 Sm1 O7 62.59(14) 7_546 1_565
O2 Sm1 O7 144.34(13) . 1_565
O5 Sm1 O7 111.08(13) . 1_565
O9 Sm1 O7 68.61(14) . 1_565
O8 Sm1 O7 50.30(11) 1_565 1_565
O1 Sm1 O7 122.07(12) . 1_565
O3 Sm1 C3 149.66(15) 7_546 .
O6 Sm1 C3 91.70(15) 7_546 .
O7 Sm1 C3 114.25(15) 7_546 .
O2 Sm1 C3 26.19(15) . .
O5 Sm1 C3 82.60(15) . .
O9 Sm1 C3 73.07(16) . .
O8 Sm1 C3 109.25(15) 1_565 .
O1 Sm1 C3 25.88(14) . .
O7 Sm1 C3 140.03(14) 1_565 .
O3 Sm1 C8 71.64(15) 7_546 1_565
O6 Sm1 C8 139.93(15) 7_546 1_565
O7 Sm1 C8 87.57(14) 7_546 1_565
O2 Sm1 C8 147.93(14) . 1_565
O5 Sm1 C8 88.86(14) . 1_565
O9 Sm1 C8 71.40(16) . 1_565
O8 Sm1 C8 25.05(14) 1_565 1_565
O1 Sm1 C8 104.01(14) . 1_565
O7 Sm1 C8 25.31(13) 1_565 1_565
C3 Sm1 C8 128.14(16) . 1_565
O3 Sm1 K1 115.80(10) 7_546 5_556
O6 Sm1 K1 149.85(11) 7_546 5_556
O7 Sm1 K1 136.24(9) 7_546 5_556
O2 Sm1 K1 90.95(9) . 5_556
O5 Sm1 K1 58.14(10) . 5_556
O9 Sm1 K1 67.82(12) . 5_556
O8 Sm1 K1 44.60(9) 1_565 5_556
O1 Sm1 K1 39.10(9) . 5_556
O7 Sm1 K1 89.92(8) 1_565 5_556
C3 Sm1 K1 64.98(12) . 5_556
C8 Sm1 K1 67.20(11) 1_565 5_556
O1 K1 O4 140.28(15) 5_556 7_546
O1 K1 O8 114.09(13) 5_556 1_565
O4 K1 O8 89.65(13) 7_546 1_565
O1 K1 O5 151.63(14) 5_556 .
O4 K1 O5 67.73(14) 7_546 .
O8 K1 O5 59.25(11) 1_565 .
O1 K1 N3 117.31(14) 5_556 .
O4 K1 N3 75.34(17) 7_546 .
O8 K1 N3 114.57(13) 1_565 .
O5 K1 N3 56.08(13) . .
O1 K1 O8 74.94(12) 5_556 5_546
O4 K1 O8 138.67(15) 7_546 5_546
O8 K1 O8 91.59(11) 1_565 5_546
O5 K1 O8 77.66(12) . 5_546
N3 K1 O8 66.69(13) . 5_546
O1 K1 N4 72.66(14) 5_556 1_565
O4 K1 N4 98.76(17) 7_546 1_565
O8 K1 N4 56.31(13) 1_565 1_565
O5 K1 N4 113.99(13) . 1_565
N3 K1 N4 169.68(14) . 1_565
O8 K1 N4 115.97(13) 5_546 1_565
O1 K1 O2W 74.21(11) 5_556 .
O4 K1 O2W 66.07(12) 7_546 .
O8 K1 O2W 123.98(16) 1_565 .
O5 K1 O2W 133.59(12) . .
N3 K1 O2W 107.02(19) . .
O8 K1 O2W 140.14(11) 5_546 .
N4 K1 O2W 77.53(19) 1_565 .
O1 K1 O1W 66.68(14) 5_556 .
O4 K1 O1W 88.76(15) 7_546 .
O8 K1 O1W 178.09(13) 1_565 .
O5 K1 O1W 120.99(14) . .
N3 K1 O1W 66.02(15) . .
O8 K1 O1W 90.30(13) 5_546 .
N4 K1 O1W 122.92(15) 1_565 .
O2W K1 O1W 54.32(16) . .
O1 K1 K1 95.60(10) 5_556 5_556
O4 K1 K1 122.95(11) 7_546 5_556
O8 K1 K1 46.86(8) 1_565 5_556
O5 K1 K1 58.94(9) . 5_556
N3 K1 K1 90.22(11) . 5_556
O8 K1 K1 44.73(8) 5_546 5_556
N4 K1 K1 85.94(11) 1_565 5_556
O2W K1 K1 162.52(17) . 5_556
O1W K1 K1 135.03(11) . 5_556
O1 K1 Sm1 37.47(9) 5_556 5_556
O4 K1 Sm1 166.24(13) 7_546 5_556
O8 K1 Sm1 103.16(9) 1_565 5_556
O5 K1 Sm1 114.47(10) . 5_556
N3 K1 Sm1 94.47(11) . 5_556
O8 K1 Sm1 37.68(8) 5_546 5_556
N4 K1 Sm1 92.63(10) 1_565 5_556
O2W K1 Sm1 109.38(4) . 5_556
O1W K1 Sm1 78.52(10) . 5_556
K1 K1 Sm1 65.32(4) 5_556 5_556
O1 K1 Sm1 146.64(11) 5_556 .
O4 K1 Sm1 65.36(10) 7_546 .
O8 K1 Sm1 33.09(8) 1_565 .
O5 K1 Sm1 30.67(8) . .
N3 K1 Sm1 86.01(10) . .
O8 K1 Sm1 95.50(9) 5_546 .
N4 K1 Sm1 83.82(10) 1_565 .
O2W K1 Sm1 123.95(5) . .
O1W K1 Sm1 146.37(11) . .
K1 K1 Sm1 58.67(3) 5_556 .
Sm1 K1 Sm1 123.99(4) 5_556 .
N1 S1 N2 98.8(3) . .
N3 S2 N4 98.8(2) . .
C3 O1 Sm1 88.5(3) . .
C3 O1 K1 168.0(4) . 5_556
Sm1 O1 K1 103.44(14) . 5_556
C3 O2 Sm1 95.3(3) . .
C4 O3 Sm1 143.8(4) . 7_546
C4 O4 K1 127.3(4) . 7_546
C7 O5 Sm1 116.2(4) . .
C7 O5 K1 128.1(4) . .
Sm1 O5 K1 112.98(15) . .
C7 O6 Sm1 135.8(4) . 7_546
C8 O7 Sm1 149.7(4) . 7_546
C8 O7 Sm1 91.3(3) . 1_545
Sm1 O7 Sm1 117.41(14) 7_546 1_545
C8 O8 Sm1 95.8(3) . 1_545
C8 O8 K1 114.7(3) . 1_545
Sm1 O8 K1 109.70(14) 1_545 1_545
C8 O8 K1 147.2(4) . 5_546
Sm1 O8 K1 97.73(13) 1_545 5_546
K1 O8 K1 88.41(11) 1_545 5_546
Sm1 O9 H9A 119(5) . .
Sm1 O9 H9B 131(5) . .
H9A O9 H9B 110(3) . .
C1 N1 S1 106.7(4) . .
C2 N2 S1 107.3(4) . .
C5 N3 S2 108.3(4) . .
C5 N3 K1 120.5(4) . .
S2 N3 K1 130.9(3) . .
C6 N4 S2 107.1(4) . .
C6 N4 K1 115.2(4) . 1_545
S2 N4 K1 137.6(3) . 1_545
N1 C1 C2 113.5(5) . .
N1 C1 C3 121.9(5) . .
C2 C1 C3 124.5(5) . .
N2 C2 C1 113.7(5) . .
N2 C2 C4 119.3(5) . .
C1 C2 C4 127.0(5) . .
O1 C3 O2 123.6(5) . .
O1 C3 C1 120.8(5) . .
O2 C3 C1 115.6(5) . .
O1 C3 Sm1 65.6(3) . .
O2 C3 Sm1 58.5(3) . .
C1 C3 Sm1 168.8(4) . .
O4 C4 O3 127.2(5) . .
O4 C4 C2 118.5(5) . .
O3 C4 C2 114.3(5) . .
N3 C5 C6 112.0(5) . .
N3 C5 C7 118.8(5) . .
C6 C5 C7 129.2(5) . .
N4 C6 C5 113.8(5) . .
N4 C6 C8 115.7(5) . .
C5 C6 C8 130.4(5) . .
O6 C7 O5 125.0(5) . .
O6 C7 C5 119.0(5) . .
O5 C7 C5 116.0(5) . .
O8 C8 O7 122.2(5) . .
O8 C8 C6 117.9(5) . .
O7 C8 C6 119.6(5) . .
O8 C8 Sm1 59.1(3) . 1_545
O7 C8 Sm1 63.4(3) . 1_545
C6 C8 Sm1 170.3(4) . 1_545
K1 O1W H1A 109.8(15) . .
K1 O1W H1B 109.6(15) . .
H1A O1W H1B 111(3) . .
K1 O2W K1 150.0(3) . 2_556
K1 O2W H2 91(6) . .
K1 O2W H2 108(6) 2_556 .

loop_
_geom_bond_atom_site_label_1
_geom_bond_atom_site_label_2
_geom_bond_distance
_geom_bond_site_symmetry_2
Sm1 O3 2.388(4) 7_546
Sm1 O6 2.423(4) 7_546
Sm1 O7 2.423(4) 7_546
Sm1 O2 2.437(4) .
Sm1 O5 2.442(4) .
Sm1 O9 2.455(4) .
Sm1 O8 2.556(4) 1_565
Sm1 O1 2.592(4) .
Sm1 O7 2.650(4) 1_565
Sm1 C3 2.845(6) .
Sm1 C8 2.963(6) 1_565
Sm1 K1 4.1438(14) 5_556
K1 O1 2.687(4) 5_556
K1 O4 2.731(5) 7_546
K1 O8 2.831(4) 1_565
K1 O5 2.838(4) .
K1 N3 2.924(5) .
K1 O8 2.936(4) 5_546
K1 N4 3.027(5) 1_565
K1 O2W 3.166(3) .
K1 O1W 3.294(6) .
K1 K1 4.022(3) 5_556
K1 Sm1 4.1438(14) 5_556
S1 N1 1.634(5) .
S1 N2 1.636(5) .
S2 N3 1.619(5) .
S2 N4 1.625(5) .
O1 C3 1.242(7) .
O1 K1 2.687(4) 5_556
O2 C3 1.261(7) .
O3 C4 1.268(7) .
O3 Sm1 2.388(4) 7_546
O4 C4 1.219(7) .
O4 K1 2.731(5) 7_546
O5 C7 1.247(7) .
O6 C7 1.240(7) .
O6 Sm1 2.423(4) 7_546
O7 C8 1.267(7) .
O7 Sm1 2.423(4) 7_546
O7 Sm1 2.650(4) 1_545
O8 C8 1.261(7) .
O8 Sm1 2.556(4) 1_545
O8 K1 2.831(4) 1_545
O8 K1 2.936(4) 5_546
O9 H9A 0.95(2) .
O9 H9B 0.94(2) .
N1 C1 1.333(7) .
N2 C2 1.315(8) .
N3 C5 1.328(7) .
N4 C6 1.328(7) .
N4 K1 3.027(5) 1_545
C1 C2 1.425(8) .
C1 C3 1.503(8) .
C2 C4 1.511(8) .
C5 C6 1.431(8) .
C5 C7 1.518(8) .
C6 C8 1.506(8) .
C8 Sm1 2.963(6) 1_545
O1W H1A 0.90(2) .
O1W H1B 0.90(2) .
O2W K1 3.166(3) 2_556
O2W H2 0.94(2) .

loop_
_geom_hbond_atom_site_label_D
_geom_hbond_atom_site_label_H
_geom_hbond_atom_site_label_A
_geom_hbond_distance_DH
_geom_hbond_distance_HA
_geom_hbond_distance_DA
_geom_hbond_angle_DHA
_geom_hbond_site_symmetry_A
O9 H9A O3 0.95(2) 1.89(3) 2.811(6) 164(8) 1_565
O9 H9B O1W 0.94(2) 1.89(3) 2.815(7) 170(9) 5_556
O1W H1A O4 0.90(2) 1.96(3) 2.782(7) 151(4) 8_446
O1W H1B O1W 0.90(2) 2.74(6) 3.367(12) 127(5) 2_556
O2W H2 N1 0.94(2) 2.05(3) 2.976(7) 171(9) 5_556
